data_1526330
loop_
_publ_author_name
'Rastsvetaeva, R.K.'
'Khomyakov, A.P.'

_publ_section_title
;
 Modulated structure of a potassium-rich analog of eudialyte with a
 doubled parameter c
;
_journal_name_full Kristallografiya
_journal_page_first 715
_journal_page_last 721
_journal_volume 46
_journal_year 2001
_chemical_formula_sum
'Al0.19 Ca11.67 Ce0.03 Cl2.43 Fe2.19 H7.85 Hf0.06 K7.68 Mn0.36 Na27.31 Nb0.1 O150.8 Si51.51 Sr0.77 Ti0.6 Zr5.34'
_chemical_name_systematic
;
(Na27.31 Sr0.47) K7.68 (Ca11.67 Sr0.3 Ce0.03) (Fe2.19 Mn0.36) (Zr5.34 Ti0.6 
Hf0.06) (Si51.51 Nb0.1 Al0.19) O145.29 Cl2.43  (O H)3.17 (H2 O)2.34
;
_space_group_IT_number 160
_symmetry_space_group_name_Hall 'R 3 -2"'
_symmetry_space_group_name_H-M 'R 3 m :H'
_cell_angle_alpha 90
_cell_angle_beta 90
_cell_angle_gamma 120
_cell_formula_units_Z 3
_cell_length_a 14.249
_cell_length_b 14.249
_cell_length_c 60.969
_cell_volume 10720.338
_citation_journal_id_ASTM KRISAJ
_cod_data_source_file Rastsvetaeva_KRISAJ_2001_1763.cif
_cod_data_source_block H7.85Al0.19Ca11.67Ce0.03Cl2.43Fe2.19Hf0.06K7.68Mn0.36Na27.31Nb0.1O150.8Si51.51Sr0.77Ti0.6Zr5.34
_cod_original_cell_volume 10720.34
_cod_original_formula_sum
;
H7.85 Al0.19 Ca11.67 Ce0.03 Cl2.43 Fe2.19 Hf0.06 K7.68 Mn0.36 Na27.31 Nb0.1 
O150.8 Si51.51 Sr0.77 Ti0.6 Zr5.34
;
_cod_database_code 1526330

loop_
_symmetry_equiv_pos_as_xyz
x,y,z
-y,x-y,z
-x+y,-x,z
-y,-x,z
x,x-y,z
-x+y,y,z
x+2/3,y+1/3,z+1/3
-y+2/3,x-y+1/3,z+1/3
-x+y+2/3,-x+1/3,z+1/3
-y+2/3,-x+1/3,z+1/3
x+2/3,x-y+1/3,z+1/3
-x+y+2/3,y+1/3,z+1/3
x+1/3,y+2/3,z+2/3
-y+1/3,x-y+2/3,z+2/3
-x+y+1/3,-x+2/3,z+2/3
-y+1/3,-x+2/3,z+2/3
x+1/3,x-y+2/3,z+2/3
-x+y+1/3,y+2/3,z+2/3

loop_
_atom_site_label
_atom_site_type_symbol
_atom_site_fract_x
_atom_site_fract_y
_atom_site_fract_z
_atom_site_occupancy
_atom_site_U_iso_or_equiv
K3 K+1 0.5635 0.127 0.0045 0.67 0.0
O7 O-2 0.309 0.1545 0.2233 1 0.0
O43 O-2 0 0 0.1681 0.81 0.0
Ca2 Ca+2 -0.0003 0.2616 -0.0009 0.944 0.0
Sr1 Sr+2 -0.0003 0.2616 -0.0009 0.05 0.0
Zr2 Zr+4 0.0004 0.5002 0.248 0.98 0.0
Fe2 Fe+2 0.3892 0.1946 0.1639 0.1 0.0
O18 O-2 0.5428 0.2714 0.2931 1 0.0
Na9 Na+1 0.4294 0.2147 0.2583 0.56 0.0
O26 O-2 0.5452 0.2726 0.0358 1 0.0
Si6 Si+4 0.4042 0.5958 0.2066 1 0.0
Na7 Na+1 0.2201 0.4402 0.2428 1 0.0
O34 O-2 0.1518 0.3036 0.1801 1 0.0
Si2 Si+4 0.2522 0.1261 0.294 1 0.0
Ti1 Ti+4 0.1675 0.335 0.0833 0.2 0.0
O23 O-2 0.0727 0.6363 0.2679 1 0.0
Si3 Si+4 0.0629 0.3434 0.2835 1 0.0
Cl3 Cl-1 0.3333 0.6667 0.024 0.78 0.0
O2 O-2 0.3058 0.1529 0.317 1 0.0
Nb1 Nb+5 0.6667 0.3333 0.144 0.1 0.0
O11 O-2 0.2403 0.4806 0.1016 1 0.0
Si4 Si+4 0.5967 0.4033 0.291 1 0.0
O13 O-2 0.5544 0.4456 0.3108 1 0.0
O5 O-2 0.0698 0.3696 0.3089 1 0.0
O29 O-2 0.1038 0.5519 0.188 1 0.0
Na6 Na+1 0.5683 0.4317 0.1905 1 0.0
Si12 Si+4 0.3389 0.0639 0.2141 1 0.0
O28 O-2 0.2201 0.4402 0.1451 1 0.0
O33 O-2 0.1204 0.0602 0.2984 1 0.0
O31 O-2 0.6074 0.2148 0.1265 1 0.0
O3 O-2 0.5161 0.0322 0.1519 1 0.0
O1 O-2 0.3534 0.1767 0.1093 1 0.0
Si8 Si+4 0.2636 0.5272 0.1259 1 0.0
O37 O-2 0 0 0.2615 1 0.0
Na11 Na+1 0.1624 0.0812 0.2438 0.56 0.0
O8 O-2 0.101 0.4078 0.0651 1 0.0
Ce1 Ce+3 -0.0003 0.2616 -0.0009 0.006 0.0
Si15 Si+4 0.6667 0.3333 0.0458 0.83 0.0
Si10 Si+4 0.1245 0.249 0.2037 1 0.0
Cl2 Cl-1 0 0 0.1147 0.55 0.0
O35 O-2 0.4284 0.5716 0.2307 1 0.0
O27 O-2 0.1128 0.2256 0.0218 1 0.0
Na4 Na+1 0.2138 0.4276 0.0296 1 0.0
O22 O-2 0.0954 0.1908 0.0654 1 0.0
Fe1 Fe+2 0.3292 0.1646 0.1667 0.63 0.0
O36 O-2 0.3574 0.1787 0.0145 1 0.0
O4 O-2 0.3839 0.2798 0.0541 1 0.0
O24 O-2 0.1582 0.3164 0.2755 1 0.0
Si5 Si+4 0.0717 0.1434 0.0411 1 0.0
O40 O-2 0.554 0.277 0.1663 0.23 0.0
Na3 Na+1 0.215 0.1075 0.0771 0.78 0.0
O21 O-2 0.3946 0.6054 0.1273 1 0.0
Na13 Na+1 0.5863 0.1726 0.0766 0.11 0.0
O9 O-2 0.0593 0.1186 0.2043 1 0.0
Si17 Si+4 0.6667 0.3333 0.144 0.7 0.0
O19 O-2 0.0556 0.2911 0.2192 1 0.0
Cl4 Cl-1 0.3333 0.6667 0.0535 0.22 0.0
O45 O-2 0.6667 0.3333 0.2192 1 0.0
Na8 Na+1 0.4802 0.2401 0.2505 0.44 0.0
O47 O-2 0.3333 0.6667 0.5 0.3 0.0
O16 O-2 0.3707 0.2918 0.1888 1 0.0
O41 O-2 0.6667 0.3333 0.1696 0.39 0.0
Al1 Al+3 0 0 0.1885 0.19 0.0
O6 O-2 0.0308 0.2584 0.1045 1 0.0
O17 O-2 0.1224 0.0612 0.0409 1 0.0
Si16 Si+4 0.6667 0.3333 0.1182 0.17 0.0
O38 O-2 0.6667 0.3333 0.0725 0.83 0.0
Hf1 Hf+4 0.0004 0.5002 0.248 0.02 0.0
O42 O-2 0.1046 0.0523 0.1686 0.19 0.0
O14 O-2 0.2708 0.5416 0.2042 1 0.0
Si1 Si+4 0.3253 0.0563 0.1182 1 0.0
O30 O-2 0.281 0.2285 0.2782 1 0.0
Sr2 Sr+2 0.0922 0.5461 0.302 0.156 0.0
O46 O-2 0.3333 0.6667 0.0727 0.54 0.0
Cl1 Cl-1 0.3333 0.6667 0.3088 0.88 0.0
Si7 Si+4 0.5413 0.4587 0.1279 1 0.0
Na12 Na+1 0.5036 0.2518 0.087 0.89 0.0
O10 O-2 0.5675 0.135 0.2666 1 0.0
Zr1 Zr+4 0.1675 0.335 0.0833 0.8 0.0
O20 O-2 0.5132 0.0264 0.0565 1 0.0
K2 K+1 0.1028 0.2056 0.3291 0.67 0.0
Si9 Si+4 0.0046 0.6084 0.0489 1 0.0
Si14 Si+4 0 0 0.2871 1 0.0
Na1 Na+1 0.0922 0.5461 0.302 0.544 0.0
O15 O-2 0.0378 0.6312 0.0235 1 0.0
Na10 Na+1 0.1491 0.0146 0.2476 0.22 0.0
Si13 Si+4 0 0 0.1934 0.81 0.0
Ca1 Ca+2 0.072 0.6661 0.1659 1 0.0
Mn1 Mn+2 0.2711 0.1356 0.1672 0.12 0.0
O25 O-2 0.4381 0.3617 0.229 1 0.0
O39 O-2 0.6667 0.3333 0.0922 0.17 0.0
Na5 Na+1 0.4429 0.5571 0.0904 1 0.0
O32 O-2 0.4375 0.3843 0.113 1 0.0
Na14 Na+1 0.2034 0.1017 0.1684 0.15 0.0
O12 O-2 0.3057 0.2531 0.1445 1 0.0
Na15 Na+1 -0.0018 0.4991 0.004 0.33 0.0
K1 K+1 0.0943 0.1886 0.1433 1 0.0
Na2 Na+1 0.4283 0.5717 0.3067 0.3 0.0
O44 O-2 0.3333 0.6667 0.2609 0.5 0.0
Si11 Si+4 0.4152 0.2076 0.0378 1 0.0
K4 K+1 0.171 0.0855 0.0823 0.22 0.0
